data_4347002
loop_
_publ_author_name
'Becker, Sabine'
'D\"urr, Maximilian'
'Miska, Andreas'
'Becker, Jonathan'
'Gawlig, Christopher'
'Behrens, Ulrich'
'Ivanovi\'c-Burmazovi\'c, Ivana'
'Schindler, Siegfried'

_publ_section_title
;
 Copper Chloride Catalysis: Do \m4-Oxido Copper Clusters Play a
 Significant Role?
;
_journal_issue 8
_journal_name_full 'Inorganic chemistry'
_journal_page_first 3759
_journal_page_last 3766
_journal_paper_doi 10.1021/acs.inorgchem.5b02576
_journal_volume 55
_journal_year 2016
_chemical_formula_sum 'C20 H48 Cl6 Cu4 N8 O9'
_chemical_formula_weight 1011.52
_chemical_name_common '[Cu4OCl6(THF)(urea)3]*3THF*1urea'
_space_group_crystal_system triclinic
_space_group_IT_number 2
_space_group_name_Hall '-P 1'
_space_group_name_H-M_alt 'P -1'
_atom_sites_solution_hydrogens geom
_audit_creation_method SHELXL-2014/7
_cell_angle_alpha 84.35(3)
_cell_angle_beta 74.98(3)
_cell_angle_gamma 74.68(3)
_cell_formula_units_Z 2
_cell_length_a 9.924(2)
_cell_length_b 13.194(3)
_cell_length_c 15.652(3)
_cell_measurement_reflns_used 1074
_cell_measurement_temperature 150(2)
_cell_measurement_theta_max 24.12
_cell_measurement_theta_min 1.00
_cell_volume 1908.1(8)
_computing_cell_refinement 'Bruker XSCANS'
_computing_data_collection 'Bruker XSCANS'
_computing_data_reduction 'Bruker SHELXTL'
_computing_molecular_graphics 'Bruker SHELXTL'
_computing_publication_material 'Bruker SHELXTL'
_computing_structure_refinement 'SHELXL-2014/7 (Sheldrick, 2014)'
_computing_structure_solution 'Bruker SHELXTL'
_diffrn_ambient_temperature 150(2)
_diffrn_measured_fraction_theta_full 0.999
_diffrn_measured_fraction_theta_max 0.999
_diffrn_measurement_device_type 'Bruker Nonius KappaCCD'
_diffrn_measurement_method 'omega and phi scans'
_diffrn_radiation_type MoK\a
_diffrn_radiation_wavelength 0.71073
_diffrn_reflns_av_R_equivalents 0.1176
_diffrn_reflns_av_unetI/netI 0.0663
_diffrn_reflns_Laue_measured_fraction_full 0.999
_diffrn_reflns_Laue_measured_fraction_max 0.999
_diffrn_reflns_limit_h_max 11
_diffrn_reflns_limit_h_min -11
_diffrn_reflns_limit_k_max 15
_diffrn_reflns_limit_k_min -15
_diffrn_reflns_limit_l_max 18
_diffrn_reflns_limit_l_min -18
_diffrn_reflns_number 43156
_diffrn_reflns_point_group_measured_fraction_full 0.999
_diffrn_reflns_point_group_measured_fraction_max 0.999
_diffrn_reflns_theta_full 25.026
_diffrn_reflns_theta_max 25.026
_diffrn_reflns_theta_min 2.373
_diffrn_source 'Bruker Nonius FR591 rotating anode'
_exptl_absorpt_coefficient_mu 2.673
_exptl_absorpt_correction_T_max 0.7456
_exptl_absorpt_correction_T_min 0.5246
_exptl_absorpt_correction_type empirical
_exptl_absorpt_process_details
; 
 Platon MULABS semi-empirical method using multiple scanned reflections 
  
;
_exptl_crystal_colour yellow-green
_exptl_crystal_density_diffrn 1.761
_exptl_crystal_description block
_exptl_crystal_F_000 1028
_exptl_crystal_size_max 0.300
_exptl_crystal_size_mid 0.175
_exptl_crystal_size_min 0.050
_refine_diff_density_max 0.890
_refine_diff_density_min -0.528
_refine_diff_density_rms 0.095
_refine_ls_extinction_method none
_refine_ls_goodness_of_fit_ref 0.964
_refine_ls_hydrogen_treatment constr
_refine_ls_matrix_type full
_refine_ls_number_parameters 424
_refine_ls_number_reflns 6726
_refine_ls_number_restraints 0
_refine_ls_restrained_S_all 0.964
_refine_ls_R_factor_all 0.0564
_refine_ls_R_factor_gt 0.0332
_refine_ls_shift/su_max 0.001
_refine_ls_shift/su_mean 0.000
_refine_ls_structure_factor_coef Fsqd
_refine_ls_weighting_details 'w=1/[\s^2^(Fo^2^)+(0.0363P)^2^] where P=(Fo^2^+2Fc^2^)/3'
_refine_ls_weighting_scheme calc
_refine_ls_wR_factor_gt 0.0734
_refine_ls_wR_factor_ref 0.0796
_reflns_Friedel_coverage 0.000
_reflns_number_gt 4938
_reflns_number_total 6726
_reflns_threshold_expression 'I > 2\s(I)'
_cod_data_source_file ic5b02576_si_006.cif
_cod_data_source_block schindler14016
_cod_depositor_comments
;
The following automatic conversions were performed:

data item '_exptl_absorpt_correction_type' value 'Empirical' was
changed to 'empirical' in accordance with the
/home/saulius/struct/COD-crude-data/automatic-downloads/DataCite-retrospective/ACS/depositions/lib/dictionaries/cif_core.dic
dictionary named 'cif_core.dic' version 2.4.2 last updated on
2011-04-26.

Automatic conversion script
Id: cif_fix_values 6909 2019-04-08 15:41:33Z antanas 
;
_cod_database_code 4347002
_shelx_shelxl_version_number 2014/7
_shelx_space_group_comment
; 
The symmetry employed for this shelxl refinement is uniquely defined 
by the following loop, which should always be used as a source of 
symmetry information in preference to the above space-group names. 
They are only intended as comments. 
;
_shelx_estimated_absorpt_t_min 0.501
_shelx_estimated_absorpt_t_max 0.878

loop_
_space_group_symop_operation_xyz
'x, y, z'
'-x, -y, -z'

loop_
_atom_site_label
_atom_site_type_symbol
_atom_site_fract_x
_atom_site_fract_y
_atom_site_fract_z
_atom_site_U_iso_or_equiv
_atom_site_adp_type
_atom_site_occupancy
_atom_site_site_symmetry_order
_atom_site_calc_flag
_atom_site_refinement_flags_posn
_atom_site_refinement_flags_adp
Cu1 Cu 0.10397(4) 0.89839(3) 0.24982(3) 0.02314(12) Uani 1 1 d . .
C1 C 0.0690(4) 1.0866(3) 0.3369(2) 0.0252(8) Uani 1 1 d . .
O1 O 0.0683(2) 0.77642(18) 0.21409(14) 0.0202(5) Uani 1 1 d . .
Cu2 Cu 0.24085(4) 0.69281(3) 0.14691(3) 0.02274(12) Uani 1 1 d . .
O2 O 0.1555(2) 1.01316(19) 0.28790(16) 0.0272(6) Uani 1 1 d . .
C3 C -0.1623(4) 0.6457(3) 0.4913(2) 0.0248(8) Uani 1 1 d . .
N2 N -0.0661(3) 1.1228(3) 0.3335(2) 0.0376(9) Uani 1 1 d . .
H2C H -0.1001 1.0964 0.2966 0.045 Uiso 1 1 calc R U
H2D H -0.1227 1.1736 0.3683 0.045 Uiso 1 1 calc R U
Cu3 Cu -0.06751(4) 0.81636(4) 0.14400(3) 0.02475(12) Uani 1 1 d . .
N6 N -0.2695(3) 0.7309(2) 0.4923(2) 0.0314(8) Uani 1 1 d . .
H6C H -0.2754 0.7690 0.4434 0.038 Uiso 1 1 calc R U
H6D H -0.3348 0.7493 0.5419 0.038 Uiso 1 1 calc R U
C2 C 0.5271(4) 0.5668(3) 0.1097(2) 0.0283(9) Uani 1 1 d . .
Cu4 Cu -0.00494(4) 0.69935(3) 0.31743(3) 0.02368(12) Uani 1 1 d . .
C8 C 0.4979(4) 0.9940(3) 0.3687(3) 0.0314(9) Uani 1 1 d . .
O3 O 0.4164(2) 0.60544(19) 0.08109(16) 0.0262(6) Uani 1 1 d . .
N7 N -0.1592(3) 0.5896(3) 0.5656(2) 0.0375(8) Uani 1 1 d . .
H7C H -0.0904 0.5319 0.5666 0.045 Uiso 1 1 calc R U
H7D H -0.2260 0.6099 0.6142 0.045 Uiso 1 1 calc R U
Cl5 Cl -0.22047(9) 0.73429(8) 0.26262(6) 0.0294(2) Uani 1 1 d . .
C4 C -0.2806(5) 0.7862(4) 0.0578(3) 0.0468(12) Uani 1 1 d . .
H4A H -0.3604 0.7774 0.1088 0.056 Uiso 1 1 calc R U
H4B H -0.2114 0.7170 0.0447 0.056 Uiso 1 1 calc R U
O6 O 0.3889(3) 1.0361(2) 0.42473(17) 0.0375(7) Uani 1 1 d . .
N5 N 0.5506(3) 0.6033(3) 0.1796(2) 0.0333(8) Uani 1 1 d . .
H5C H 0.4871 0.6569 0.2079 0.040 Uiso 1 1 calc R U
H5D H 0.6296 0.5738 0.1974 0.040 Uiso 1 1 calc R U
Cl1 Cl 0.33732(9) 0.84055(7) 0.15898(6) 0.0332(2) Uani 1 1 d . .
C5 C -0.3375(5) 0.8324(4) -0.0225(3) 0.0569(14) Uani 1 1 d . .
H5A H -0.3450 0.7767 -0.0578 0.068 Uiso 1 1 calc R U
H5B H -0.4327 0.8828 -0.0052 0.068 Uiso 1 1 calc R U
O5 O -0.2122(3) 0.8597(2) 0.07575(17) 0.0353(7) Uani 1 1 d . .
N4 N 0.6258(3) 0.4846(3) 0.0710(2) 0.0428(9) Uani 1 1 d . .
H4C H 0.6138 0.4572 0.0253 0.051 Uiso 1 1 calc R U
H4D H 0.7033 0.4575 0.0910 0.051 Uiso 1 1 calc R U
Cl2 Cl 0.11337(9) 0.71938(8) 0.03102(6) 0.0330(2) Uani 1 1 d . .
C6 C -0.2241(6) 0.8866(4) -0.0723(3) 0.0654(15) Uani 1 1 d . .
H6A H -0.1395 0.8358 -0.1064 0.079 Uiso 1 1 calc R U
H6B H -0.2623 0.9420 -0.1134 0.079 Uiso 1 1 calc R U
O8 O -0.4104(3) 0.7098(2) 0.68761(18) 0.0422(7) Uani 1 1 d . .
N8 N 0.4887(3) 0.9712(3) 0.2887(2) 0.0394(9) Uani 1 1 d . .
H8C H 0.4044 0.9863 0.2756 0.047 Uiso 1 1 calc R U
H8D H 0.5670 0.9413 0.2495 0.047 Uiso 1 1 calc R U
Cl3 Cl -0.08939(9) 0.99239(7) 0.17558(6) 0.0312(2) Uani 1 1 d . .
C7 C -0.1855(5) 0.9325(4) -0.0029(3) 0.0516(12) Uani 1 1 d . .
H7A H -0.2467 1.0045 0.0098 0.062 Uiso 1 1 calc R U
H7B H -0.0832 0.9352 -0.0206 0.062 Uiso 1 1 calc R U
O7 O -0.2443(3) 1.2697(2) 0.46295(17) 0.0418(7) Uani 1 1 d . .
N9 N 0.6286(3) 0.9713(3) 0.3847(2) 0.0396(9) Uani 1 1 d . .
H9C H 0.6386 0.9862 0.4360 0.048 Uiso 1 1 calc R U
H9D H 0.7048 0.9414 0.3441 0.048 Uiso 1 1 calc R U
Cl4 Cl -0.00878(10) 0.84822(8) 0.39416(6) 0.0305(2) Uani 1 1 d . .
N3 N 0.1181(3) 1.1297(3) 0.3908(2) 0.0336(8) Uani 1 1 d . .
H3A H 0.2091 1.1078 0.3927 0.040 Uiso 1 1 calc R U
H3B H 0.0600 1.1805 0.4250 0.040 Uiso 1 1 calc R U
O9 O -0.1756(3) 0.4711(2) 0.18552(18) 0.0404(7) Uani 1 1 d . .
C16 C -0.5417(4) 0.6801(4) 0.7035(3) 0.0513(13) Uani 1 1 d . .
H16A H -0.5314 0.6072 0.7283 0.062 Uiso 1 1 calc R U
H16B H -0.5740 0.6847 0.6481 0.062 Uiso 1 1 calc R U
Cl6 Cl 0.20552(10) 0.56646(8) 0.26345(6) 0.0385(3) Uani 1 1 d . .
O4 O -0.0657(2) 0.61569(19) 0.42181(15) 0.0283(6) Uani 1 1 d . .
C14 C -0.5556(4) 0.7785(4) 0.8235(3) 0.0489(12) Uani 1 1 d . .
H14A H -0.5701 0.7394 0.8811 0.059 Uiso 1 1 calc R U
H14B H -0.5806 0.8547 0.8344 0.059 Uiso 1 1 calc R U
C13 C -0.4029(4) 0.7427(4) 0.7702(3) 0.0451(11) Uani 1 1 d . .
H13A H -0.3545 0.8011 0.7605 0.054 Uiso 1 1 calc R U
H13B H -0.3481 0.6837 0.8014 0.054 Uiso 1 1 calc R U
C9 C -0.2685(5) 1.3693(3) 0.4993(3) 0.0415(11) Uani 1 1 d . .
H9A H -0.2771 1.4260 0.4532 0.050 Uiso 1 1 calc R U
H9B H -0.1882 1.3713 0.5252 0.050 Uiso 1 1 calc R U
C10 C -0.4075(5) 1.3824(4) 0.5700(3) 0.0512(12) Uani 1 1 d . .
H10A H -0.4123 1.4306 0.6160 0.061 Uiso 1 1 calc R U
H10B H -0.4924 1.4086 0.5447 0.061 Uiso 1 1 calc R U
C11 C -0.3960(5) 1.2717(4) 0.6060(3) 0.0503(12) Uani 1 1 d . .
H11A H -0.4924 1.2600 0.6346 0.060 Uiso 1 1 calc R U
H11B H -0.3361 1.2550 0.6496 0.060 Uiso 1 1 calc R U
C12 C -0.3259(5) 1.2067(3) 0.5255(3) 0.0461(12) Uani 1 1 d . .
H12A H -0.2615 1.1398 0.5405 0.055 Uiso 1 1 calc R U
H12B H -0.3995 1.1903 0.5006 0.055 Uiso 1 1 calc R U
C20 C -0.0531(5) 0.4971(4) 0.1268(3) 0.0487(12) Uani 1 1 d . .
H20A H -0.0390 0.5630 0.1443 0.058 Uiso 1 1 calc R U
H20B H -0.0652 0.5068 0.0655 0.058 Uiso 1 1 calc R U
C19 C 0.0703(5) 0.4091(4) 0.1329(3) 0.0581(14) Uani 1 1 d . .
H19A H 0.1585 0.4340 0.1260 0.070 Uiso 1 1 calc R U
H19B H 0.0881 0.3572 0.0872 0.070 Uiso 1 1 calc R U
C18 C 0.0254(5) 0.3625(4) 0.2247(3) 0.0628(15) Uani 1 1 d . .
H18A H 0.0297 0.2870 0.2222 0.075 Uiso 1 1 calc R U
H18B H 0.0886 0.3700 0.2621 0.075 Uiso 1 1 calc R U
C17 C -0.1253(5) 0.4236(4) 0.2603(3) 0.0480(12) Uani 1 1 d . .
H17A H -0.1854 0.3766 0.2932 0.058 Uiso 1 1 calc R U
H17B H -0.1278 0.4777 0.3006 0.058 Uiso 1 1 calc R U
C15 C -0.6445(4) 0.7553(4) 0.7677(3) 0.0588(14) Uani 1 1 d . .
H15A H -0.7219 0.7239 0.8040 0.071 Uiso 1 1 calc R U
H15B H -0.6885 0.8200 0.7371 0.071 Uiso 1 1 calc R U

loop_
_atom_site_aniso_label
_atom_site_aniso_U_11
_atom_site_aniso_U_22
_atom_site_aniso_U_33
_atom_site_aniso_U_23
_atom_site_aniso_U_13
_atom_site_aniso_U_12
Cu1 0.0215(2) 0.0229(2) 0.0227(2) -0.00405(19) -0.00248(17) -0.00327(18)
C1 0.0267(18) 0.024(2) 0.0222(19) 0.0003(16) -0.0016(15) -0.0060(16)
O1 0.0200(11) 0.0223(13) 0.0161(12) 0.0002(10) -0.0048(9) -0.0015(10)
Cu2 0.0199(2) 0.0233(3) 0.0206(2) -0.00347(19) -0.00172(17) -0.00009(18)
O2 0.0233(12) 0.0262(15) 0.0299(14) -0.0079(12) -0.0034(11) -0.0032(11)
C3 0.0256(18) 0.024(2) 0.023(2) -0.0030(17) -0.0040(15) -0.0055(16)
N2 0.0284(17) 0.036(2) 0.047(2) -0.0187(17) -0.0102(15) 0.0004(15)
Cu3 0.0216(2) 0.0289(3) 0.0220(2) -0.0004(2) -0.00673(17) -0.00207(19)
N6 0.0284(16) 0.0327(19) 0.0230(17) 0.0051(15) 0.0018(13) -0.0007(15)
C2 0.0257(19) 0.030(2) 0.025(2) -0.0046(17) -0.0017(16) -0.0027(17)
Cu4 0.0235(2) 0.0241(3) 0.0192(2) 0.00158(19) -0.00191(17) -0.00276(18)
C8 0.033(2) 0.026(2) 0.033(2) -0.0018(18) -0.0079(18) -0.0038(17)
O3 0.0212(12) 0.0295(15) 0.0241(13) -0.0063(11) -0.0055(10) 0.0022(11)
N7 0.0395(18) 0.037(2) 0.0204(17) 0.0057(15) 0.0046(14) 0.0034(15)
Cl5 0.0230(4) 0.0392(6) 0.0260(5) 0.0019(4) -0.0047(4) -0.0100(4)
C4 0.047(2) 0.056(3) 0.041(3) 0.011(2) -0.016(2) -0.020(2)
O6 0.0292(14) 0.0497(19) 0.0306(15) -0.0065(14) -0.0100(12) -0.0001(13)
N5 0.0231(15) 0.039(2) 0.0348(19) -0.0149(16) -0.0099(14) 0.0058(14)
Cl1 0.0224(4) 0.0315(5) 0.0415(6) -0.0124(5) 0.0039(4) -0.0072(4)
C5 0.054(3) 0.081(4) 0.046(3) 0.012(3) -0.027(2) -0.026(3)
O5 0.0323(14) 0.0428(18) 0.0340(15) 0.0032(13) -0.0157(12) -0.0089(13)
N4 0.0319(17) 0.047(2) 0.045(2) -0.0212(19) -0.0185(16) 0.0138(16)
Cl2 0.0279(4) 0.0435(6) 0.0228(5) -0.0089(4) -0.0064(4) 0.0021(4)
C6 0.100(4) 0.054(3) 0.047(3) 0.007(3) -0.024(3) -0.024(3)
O8 0.0312(14) 0.0528(19) 0.0388(17) -0.0062(15) 0.0008(12) -0.0115(14)
N8 0.0377(18) 0.046(2) 0.034(2) -0.0096(17) -0.0151(15) -0.0017(16)
Cl3 0.0341(5) 0.0239(5) 0.0338(5) -0.0016(4) -0.0134(4) 0.0011(4)
C7 0.079(3) 0.043(3) 0.046(3) 0.018(2) -0.041(3) -0.018(3)
O7 0.0528(17) 0.0360(17) 0.0309(16) -0.0075(13) 0.0020(13) -0.0110(14)
N9 0.0298(17) 0.050(2) 0.037(2) -0.0116(17) -0.0105(15) -0.0010(16)
Cl4 0.0369(5) 0.0341(5) 0.0196(5) -0.0039(4) -0.0016(4) -0.0117(4)
N3 0.0304(16) 0.039(2) 0.0292(18) -0.0155(16) -0.0075(14) 0.0014(15)
O9 0.0318(14) 0.0509(19) 0.0372(16) 0.0004(14) -0.0133(12) -0.0040(13)
C16 0.041(2) 0.068(3) 0.048(3) -0.002(3) -0.011(2) -0.019(2)
Cl6 0.0345(5) 0.0291(5) 0.0338(5) 0.0094(4) 0.0052(4) 0.0059(4)
O4 0.0299(13) 0.0257(14) 0.0216(13) 0.0017(11) -0.0004(11) -0.0005(11)
C14 0.043(2) 0.058(3) 0.043(3) -0.012(2) -0.001(2) -0.012(2)
C13 0.037(2) 0.057(3) 0.044(3) -0.009(2) -0.014(2) -0.008(2)
C9 0.057(3) 0.030(2) 0.033(2) -0.0055(19) -0.001(2) -0.010(2)
C10 0.054(3) 0.044(3) 0.044(3) -0.011(2) -0.008(2) 0.007(2)
C11 0.038(2) 0.062(3) 0.042(3) 0.001(2) 0.002(2) -0.010(2)
C12 0.047(2) 0.037(3) 0.054(3) 0.004(2) -0.008(2) -0.016(2)
C20 0.047(2) 0.053(3) 0.037(3) 0.006(2) -0.009(2) -0.002(2)
C19 0.043(3) 0.056(3) 0.066(3) 0.003(3) -0.007(2) -0.005(2)
C18 0.045(3) 0.069(4) 0.073(4) 0.030(3) -0.027(3) -0.011(3)
C17 0.054(3) 0.056(3) 0.040(3) 0.011(2) -0.015(2) -0.024(2)
C15 0.028(2) 0.068(4) 0.076(4) -0.023(3) -0.007(2) -0.004(2)

loop_
_atom_type_symbol
_atom_type_description
_atom_type_scat_dispersion_real
_atom_type_scat_dispersion_imag
_atom_type_scat_source
C C 0.0033 0.0016 'International Tables Vol C Tables 4.2.6.8 and 6.1.1.4'
H H 0.0000 0.0000 'International Tables Vol C Tables 4.2.6.8 and 6.1.1.4'
N N 0.0061 0.0033 'International Tables Vol C Tables 4.2.6.8 and 6.1.1.4'
O O 0.0106 0.0060 'International Tables Vol C Tables 4.2.6.8 and 6.1.1.4'
Cl Cl 0.1484 0.1585 'International Tables Vol C Tables 4.2.6.8 and 6.1.1.4'
Cu Cu 0.3201 1.2651 'International Tables Vol C Tables 4.2.6.8 and 6.1.1.4'

loop_
_geom_angle_atom_site_label_1
_geom_angle_atom_site_label_2
_geom_angle_atom_site_label_3
_geom_angle
O1 Cu1 O2 174.84(11)
O1 Cu1 Cl1 85.48(7)
O2 Cu1 Cl1 91.05(7)
O1 Cu1 Cl4 85.29(7)
O2 Cu1 Cl4 94.33(8)
Cl1 Cu1 Cl4 132.92(5)
O1 Cu1 Cl3 83.51(8)
O2 Cu1 Cl3 101.49(9)
Cl1 Cu1 Cl3 117.12(4)
Cl4 Cu1 Cl3 107.48(4)
O2 C1 N2 122.4(3)
O2 C1 N3 118.8(3)
N2 C1 N3 118.7(3)
Cu2 O1 Cu3 108.99(11)
Cu2 O1 Cu1 109.71(10)
Cu3 O1 Cu1 109.64(12)
Cu2 O1 Cu4 109.95(12)
Cu3 O1 Cu4 110.03(10)
Cu1 O1 Cu4 108.51(11)
O1 Cu2 O3 178.58(11)
O1 Cu2 Cl6 84.19(8)
O3 Cu2 Cl6 94.42(9)
O1 Cu2 Cl2 84.73(8)
O3 Cu2 Cl2 96.25(8)
Cl6 Cu2 Cl2 121.57(4)
O1 Cu2 Cl1 83.66(7)
O3 Cu2 Cl1 96.87(8)
Cl6 Cu2 Cl1 122.47(5)
Cl2 Cu2 Cl1 112.91(5)
C1 O2 Cu1 125.4(2)
O4 C3 N7 119.4(3)
O4 C3 N6 122.6(3)
N7 C3 N6 118.0(3)
O1 Cu3 O5 177.92(10)
O1 Cu3 Cl2 86.22(7)
O5 Cu3 Cl2 95.86(8)
O1 Cu3 Cl3 87.19(8)
O5 Cu3 Cl3 91.77(9)
Cl2 Cu3 Cl3 124.96(4)
O1 Cu3 Cl5 85.13(7)
O5 Cu3 Cl5 93.56(8)
Cl2 Cu3 Cl5 122.72(4)
Cl3 Cu3 Cl5 111.00(4)
O3 C2 N4 120.0(4)
O3 C2 N5 123.0(3)
N4 C2 N5 117.0(4)
O1 Cu4 O4 176.04(10)
O1 Cu4 Cl6 83.81(8)
O4 Cu4 Cl6 92.60(8)
O1 Cu4 Cl4 84.41(7)
O4 Cu4 Cl4 96.26(8)
Cl6 Cu4 Cl4 123.89(4)
O1 Cu4 Cl5 85.14(8)
O4 Cu4 Cl5 98.28(8)
Cl6 Cu4 Cl5 123.84(4)
Cl4 Cu4 Cl5 109.44(5)
O6 C8 N9 121.3(4)
O6 C8 N8 120.9(4)
N9 C8 N8 117.7(3)
C2 O3 Cu2 125.0(2)
Cu4 Cl5 Cu3 79.60(4)
O5 C4 C5 104.8(4)
Cu1 Cl1 Cu2 80.60(4)
C6 C5 C4 101.8(4)
C4 O5 C7 109.9(3)
C4 O5 Cu3 120.0(3)
C7 O5 Cu3 118.2(2)
Cu3 Cl2 Cu2 80.06(4)
C7 C6 C5 104.2(4)
C16 O8 C13 106.5(3)
Cu3 Cl3 Cu1 79.33(4)
C6 C7 O5 104.0(3)
C9 O7 C12 109.0(3)
Cu1 Cl4 Cu4 81.13(4)
C17 O9 C20 104.2(3)
O8 C16 C15 104.9(4)
Cu4 Cl6 Cu2 81.99(5)
C3 O4 Cu4 127.9(2)
C15 C14 C13 104.5(3)
O8 C13 C14 106.5(3)
O7 C9 C10 105.7(3)
C11 C10 C9 101.0(3)
C10 C11 C12 103.5(4)
O7 C12 C11 105.8(3)
O9 C20 C19 106.4(4)
C20 C19 C18 103.6(4)
C17 C18 C19 104.9(4)
O9 C17 C18 105.7(4)
C16 C15 C14 104.4(4)

loop_
_geom_bond_atom_site_label_1
_geom_bond_atom_site_label_2
_geom_bond_distance
Cu1 O1 1.900(2)
Cu1 O2 1.912(2)
Cu1 Cl1 2.3538(12)
Cu1 Cl4 2.3622(12)
Cu1 Cl3 2.4871(13)
C1 O2 1.277(4)
C1 N2 1.312(5)
C1 N3 1.314(5)
O1 Cu2 1.885(2)
O1 Cu3 1.891(2)
O1 Cu4 1.907(2)
Cu2 O3 1.915(2)
Cu2 Cl6 2.3681(13)
Cu2 Cl2 2.4175(12)
Cu2 Cl1 2.4297(11)
C3 O4 1.266(4)
C3 N7 1.319(5)
C3 N6 1.327(5)
Cu3 O5 1.942(3)
Cu3 Cl2 2.3607(14)
Cu3 Cl3 2.3642(11)
Cu3 Cl5 2.4364(12)
C2 O3 1.257(4)
C2 N4 1.328(5)
C2 N5 1.334(5)
Cu4 O4 1.933(2)
Cu4 Cl6 2.3649(14)
Cu4 Cl4 2.3880(12)
Cu4 Cl5 2.4240(12)
C8 O6 1.239(4)
C8 N9 1.335(5)
C8 N8 1.347(5)
C4 O5 1.407(5)
C4 C5 1.518(6)
C5 C6 1.499(6)
O5 C7 1.497(5)
C6 C7 1.470(6)
O8 C16 1.413(4)
O8 C13 1.429(5)
O7 C9 1.421(4)
O7 C12 1.446(4)
O9 C17 1.416(5)
O9 C20 1.421(5)
C16 C15 1.471(6)
C14 C15 1.494(6)
C14 C13 1.503(5)
C9 C10 1.509(5)
C10 C11 1.499(6)
C11 C12 1.500(6)
C20 C19 1.464(6)
C19 C18 1.510(7)
C18 C17 1.488(6)
